data_4109795
loop_
_publ_author_name
'Timothy R. Cook'
'Arthur J. Esswein'
'Daniel G. Nocera'

_publ_section_title
;
 Metal-Halide Bond Photoactivation from a PtIII-AuII Complex
;
_journal_name_full 'Journal of the American Chemical Society'
_journal_page_first 10094
_journal_page_last 10095
_journal_paper_doi 10.1021/ja073908z
_journal_volume 129
_journal_year 2007
_chemical_formula_sum 'C59 H55 Au Cl7 F6 P5 Pt'
_chemical_formula_weight 1673.09
_chemical_name_systematic
; 
 ? 
;
_space_group_IT_number 15
_symmetry_cell_setting monoclinic
_symmetry_space_group_name_Hall '-C 2yc'
_symmetry_space_group_name_H-M 'C 1 2/c 1'
_atom_sites_solution_hydrogens geom
_atom_sites_solution_primary direct
_atom_sites_solution_secondary difmap
_audit_creation_method SHELXL-97
_cell_angle_alpha 90.00
_cell_angle_beta 115.8610(10)
_cell_angle_gamma 90.00
_cell_formula_units_Z 8
_cell_length_a 44.296(2)
_cell_length_b 11.0985(6)
_cell_length_c 27.3766(14)
_cell_measurement_reflns_used 15046
_cell_measurement_temperature 100(2)
_cell_measurement_theta_max 28.34
_cell_measurement_theta_min 1.65
_cell_volume 12111.0(11)
_computing_structure_refinement 'SHELXL-97 (Sheldrick, 1997)'
_computing_structure_solution 'SHELXS-97 (Sheldrick, 1990)'
_diffrn_ambient_temperature 100(2)
_diffrn_measured_fraction_theta_full 0.994
_diffrn_measured_fraction_theta_max 0.994
_diffrn_radiation_monochromator graphite
_diffrn_radiation_source 'fine-focus sealed tube'
_diffrn_radiation_type MoK\a
_diffrn_radiation_wavelength 0.71073
_diffrn_reflns_av_R_equivalents 0.0298
_diffrn_reflns_av_sigmaI/netI 0.0328
_diffrn_reflns_limit_h_max 59
_diffrn_reflns_limit_h_min -58
_diffrn_reflns_limit_k_max 9
_diffrn_reflns_limit_k_min -14
_diffrn_reflns_limit_l_max 36
_diffrn_reflns_limit_l_min -33
_diffrn_reflns_number 43966
_diffrn_reflns_theta_full 28.34
_diffrn_reflns_theta_max 28.34
_diffrn_reflns_theta_min 1.65
_exptl_absorpt_coefficient_mu 5.226
_exptl_absorpt_correction_T_max 0.6595
_exptl_absorpt_correction_T_min 0.4926
_exptl_absorpt_correction_type empirical
_exptl_absorpt_process_details SADABS
_exptl_crystal_colour Yellow
_exptl_crystal_density_diffrn 1.835
_exptl_crystal_description Block
_exptl_crystal_F_000 6512
_exptl_crystal_size_max 0.15
_exptl_crystal_size_mid 0.12
_exptl_crystal_size_min 0.08
_refine_diff_density_max 3.491
_refine_diff_density_min -2.024
_refine_diff_density_rms 0.186
_refine_ls_extinction_method none
_refine_ls_goodness_of_fit_ref 1.165
_refine_ls_hydrogen_treatment constr
_refine_ls_matrix_type full
_refine_ls_number_parameters 783
_refine_ls_number_reflns 15046
_refine_ls_number_restraints 300
_refine_ls_restrained_S_all 1.158
_refine_ls_R_factor_all 0.0529
_refine_ls_R_factor_gt 0.0477
_refine_ls_shift/su_max 0.000
_refine_ls_shift/su_mean 0.000
_refine_ls_structure_factor_coef Fsqd
_refine_ls_weighting_details 'calc w=1/[\s^2^(Fo^2^)+(0.0300P)^2^+272.7152P] where P=(Fo^2^+2Fc^2^)/3'
_refine_ls_weighting_scheme calc
_refine_ls_wR_factor_gt 0.1131
_refine_ls_wR_factor_ref 0.1152
_reflns_number_gt 13638
_reflns_number_total 15046
_reflns_threshold_expression >2sigma(I)
_cod_data_source_file ja073908zsi20070530_013320.cif
_cod_data_source_block c06036t
_cod_database_code 4109795

loop_
_symmetry_equiv_pos_as_xyz
'x, y, z'
'-x, y, -z+1/2'
'x+1/2, y+1/2, z'
'-x+1/2, y+1/2, -z+1/2'
'-x, -y, -z'
'x, -y, z-1/2'
'-x+1/2, -y+1/2, -z'
'x+1/2, -y+1/2, z-1/2'

loop_
_atom_site_label
_atom_site_type_symbol
_atom_site_fract_x
_atom_site_fract_y
_atom_site_fract_z
_atom_site_U_iso_or_equiv
_atom_site_adp_type
_atom_site_occupancy
_atom_site_symmetry_multiplicity
_atom_site_calc_flag
_atom_site_refinement_flags
_atom_site_disorder_assembly
_atom_site_disorder_group
Au1 Au 0.156807(6) 0.20251(2) 0.090694(9) 0.01929(6) Uani 1 1 d . A .
Pt1 Pt 0.096170(6) 0.056494(19) 0.068580(9) 0.01592(6) Uani 1 1 d . . .
P1 P 0.09770(4) -0.01680(14) -0.00938(7) 0.0188(3) Uani 1 1 d . . .
P2 P 0.16403(4) 0.12618(14) 0.01827(7) 0.0202(3) Uani 1 1 d . . .
P4 P 0.09449(4) 0.12081(13) 0.14752(6) 0.0164(3) Uani 1 1 d . . .
P5 P 0.14973(8) 0.2011(3) 0.35625(11) 0.0545(6) Uani 1 1 d . . .
Cl1 Cl 0.14462(4) -0.06791(13) 0.12278(6) 0.0237(3) Uani 1 1 d . . .
Cl3S Cl 0.04806(15) 0.5034(4) 0.28262(17) 0.130(2) Uani 1 1 d . . .
Cl4S Cl 0.04002(10) 0.2502(4) 0.30253(14) 0.0949(12) Uani 1 1 d . . .
Cl5S Cl 0.18057(8) 0.3249(3) 0.54472(11) 0.0640(7) Uani 1 1 d . . .
Cl6S Cl 0.24959(9) 0.3305(3) 0.55845(15) 0.0798(9) Uani 1 1 d . . .
F1 F 0.12457(17) 0.2699(5) 0.3044(2) 0.0622(15) Uani 1 1 d . . .
F2 F 0.1548(2) 0.0935(8) 0.3192(4) 0.101(3) Uani 1 1 d . . .
F3 F 0.1731(3) 0.1235(9) 0.4077(4) 0.134(4) Uani 1 1 d . . .
F4 F 0.1505(3) 0.3011(6) 0.3955(3) 0.099(3) Uani 1 1 d . . .
F5 F 0.1233(3) 0.1198(7) 0.3600(3) 0.109(3) Uani 1 1 d . . .
F6 F 0.1798(2) 0.2543(9) 0.3514(4) 0.112(3) Uani 1 1 d . . .
C1 C 0.13998(16) -0.0139(6) -0.0063(3) 0.0232(13) Uani 1 1 d . . .
H1A H 0.1379 -0.0305 -0.0432 0.028 Uiso 1 1 calc R . .
H1B H 0.1531 -0.0807 0.0174 0.028 Uiso 1 1 calc R . .
C2 C 0.13594(15) 0.1713(5) 0.1982(2) 0.0183(11) Uani 1 1 d . A .
H2A H 0.1325 0.2198 0.2257 0.022 Uiso 1 1 calc R . .
H2B H 0.1489 0.0989 0.2169 0.022 Uiso 1 1 calc R . .
C3 C 0.05553(15) 0.1561(5) 0.0228(2) 0.0170(11) Uani 1 1 d . . .
C4 C 0.05575(16) 0.2820(6) 0.0233(2) 0.0201(12) Uani 1 1 d . . .
H4 H 0.0758 0.3233 0.0458 0.024 Uiso 1 1 calc R . .
C5 C 0.02701(17) 0.3485(6) -0.0089(3) 0.0252(13) Uani 1 1 d . . .
H5 H 0.0275 0.4340 -0.0077 0.030 Uiso 1 1 calc R . .
C6 C -0.00212(17) 0.2890(7) -0.0426(3) 0.0309(15) Uani 1 1 d . . .
H6 H -0.0216 0.3335 -0.0649 0.037 Uiso 1 1 calc R . .
C7 C -0.00269(17) 0.1654(7) -0.0436(3) 0.0281(14) Uani 1 1 d . . .
H7 H -0.0227 0.1249 -0.0668 0.034 Uiso 1 1 calc R . .
C8 C 0.02545(16) 0.0981(6) -0.0112(3) 0.0209(12) Uani 1 1 d . . .
H8 H 0.0243 0.0126 -0.0122 0.025 Uiso 1 1 calc R . .
C10 C 0.06968(16) 0.0549(6) -0.0733(3) 0.0231(13) Uani 1 1 d . . .
C11 C 0.07255(17) 0.1795(6) -0.0779(3) 0.0260(13) Uani 1 1 d . . .
H11 H 0.0899 0.2227 -0.0495 0.031 Uiso 1 1 calc R . .
C12 C 0.0504(2) 0.2398(7) -0.1235(3) 0.0349(17) Uani 1 1 d . . .
H12 H 0.0530 0.3239 -0.1270 0.042 Uiso 1 1 calc R . .
C13 C 0.0246(2) 0.1784(8) -0.1639(3) 0.0383(18) Uani 1 1 d . . .
H13 H 0.0089 0.2208 -0.1946 0.046 Uiso 1 1 calc R . .
C14 C 0.0215(2) 0.0548(9) -0.1599(3) 0.0393(18) Uani 1 1 d . . .
H14 H 0.0039 0.0123 -0.1883 0.047 Uiso 1 1 calc R . .
C15 C 0.04397(18) -0.0067(7) -0.1145(3) 0.0301(15) Uani 1 1 d . . .
H15 H 0.0417 -0.0912 -0.1117 0.036 Uiso 1 1 calc R . .
C20 C 0.08891(16) -0.1779(6) -0.0185(3) 0.0233(13) Uani 1 1 d . . .
C21 C 0.09327(19) -0.2413(6) -0.0589(3) 0.0315(16) Uani 1 1 d . . .
H21 H 0.0996 -0.2000 -0.0834 0.038 Uiso 1 1 calc R . .
C22 C 0.08838(19) -0.3656(7) -0.0631(4) 0.0380(18) Uani 1 1 d . . .
H22 H 0.0908 -0.4088 -0.0912 0.046 Uiso 1 1 calc R . .
C23 C 0.07995(19) -0.4266(6) -0.0265(3) 0.0353(17) Uani 1 1 d . . .
H23 H 0.0774 -0.5117 -0.0289 0.042 Uiso 1 1 calc R . .
C24 C 0.07536(19) -0.3649(7) 0.0129(3) 0.0336(16) Uani 1 1 d . . .
H24 H 0.0693 -0.4071 0.0375 0.040 Uiso 1 1 calc R . .
C25 C 0.07958(16) -0.2400(6) 0.0172(3) 0.0239(13) Uani 1 1 d . . .
H25 H 0.0761 -0.1973 0.0444 0.029 Uiso 1 1 calc R . .
C30 C 0.15490(17) 0.2258(6) -0.0383(3) 0.0241(13) Uani 1 1 d . . .
C31 C 0.15525(17) 0.3505(6) -0.0288(3) 0.0279(14) Uani 1 1 d . . .
H31 H 0.1604 0.3788 0.0067 0.033 Uiso 1 1 calc R . .
C32 C 0.1482(2) 0.4317(7) -0.0701(3) 0.0367(17) Uani 1 1 d . . .
H32 H 0.1487 0.5157 -0.0630 0.044 Uiso 1 1 calc R . .
C33 C 0.1404(2) 0.3907(8) -0.1226(3) 0.0387(18) Uani 1 1 d . . .
H33 H 0.1350 0.4467 -0.1515 0.046 Uiso 1 1 calc R . .
C34 C 0.1405(2) 0.2670(8) -0.1326(3) 0.0385(18) Uani 1 1 d . . .
H34 H 0.1357 0.2389 -0.1680 0.046 Uiso 1 1 calc R . .
C35 C 0.14769(19) 0.1851(8) -0.0903(3) 0.0351(17) Uani 1 1 d . . .
H35 H 0.1477 0.1011 -0.0970 0.042 Uiso 1 1 calc R . .
C40 C 0.20719(16) 0.0767(6) 0.0419(3) 0.0252(13) Uani 1 1 d . . .
C41 C 0.22691(18) 0.1084(7) 0.0159(3) 0.0335(16) Uani 1 1 d . . .
H41 H 0.2177 0.1560 -0.0161 0.040 Uiso 1 1 calc R . .
C42 C 0.2601(2) 0.0702(8) 0.0369(4) 0.0404(18) Uani 1 1 d . . .
H42 H 0.2735 0.0914 0.0191 0.048 Uiso 1 1 calc R . .
C43 C 0.27369(19) 0.0015(8) 0.0838(4) 0.0409(19) Uani 1 1 d . . .
H43 H 0.2965 -0.0229 0.0984 0.049 Uiso 1 1 calc R . .
C44 C 0.2540(2) -0.0319(8) 0.1094(4) 0.0408(18) Uani 1 1 d . . .
H44 H 0.2631 -0.0810 0.1410 0.049 Uiso 1 1 calc R . .
C45 C 0.22098(18) 0.0065(7) 0.0889(3) 0.0341(16) Uani 1 1 d . . .
H45 H 0.2077 -0.0149 0.1070 0.041 Uiso 1 1 calc R . .
C50 C 0.15566(15) 0.4171(6) 0.1844(3) 0.0200(12) Uani 1 1 d . A .
C51 C 0.16122(19) 0.4592(6) 0.2356(3) 0.0296(15) Uani 1 1 d . . .
H51 H 0.1682 0.4054 0.2655 0.036 Uiso 1 1 calc R . .
C52 C 0.1564(2) 0.5807(7) 0.2424(4) 0.043(2) Uani 1 1 d . . .
H52 H 0.1597 0.6094 0.2770 0.051 Uiso 1 1 calc R . .
C53 C 0.1469(2) 0.6602(6) 0.1995(3) 0.0361(17) Uani 1 1 d . . .
H53 H 0.1444 0.7434 0.2050 0.043 Uiso 1 1 calc R . .
C54 C 0.14088(18) 0.6182(7) 0.1483(3) 0.0328(16) Uani 1 1 d . . .
H54 H 0.1336 0.6721 0.1183 0.039 Uiso 1 1 calc R . .
C55 C 0.14570(16) 0.4963(6) 0.1410(3) 0.0234(13) Uani 1 1 d . . .
H55 H 0.1421 0.4676 0.1062 0.028 Uiso 1 1 calc R . .
P3 P 0.16204(4) 0.25955(14) 0.17490(6) 0.0173(3) Uani 1 1 d U . .
C60A C 0.2049(6) 0.222(2) 0.2223(8) 0.0299(16) Uani 0.465(9) 1 d PDU A 1
C61A C 0.2300(3) 0.2341(16) 0.2052(7) 0.043(3) Uani 0.465(9) 1 d PDU A 1
H61A H 0.2244 0.2573 0.1688 0.052 Uiso 0.465(9) 1 calc PR A 1
C62A C 0.2631(4) 0.212(2) 0.2408(7) 0.060(4) Uani 0.465(9) 1 d PDU A 1
H62A H 0.2798 0.2166 0.2278 0.072 Uiso 0.465(9) 1 calc PR A 1
C63A C 0.2726(6) 0.184(3) 0.2947(9) 0.065(3) Uani 0.465(9) 1 d PDU A 1
H63A H 0.2955 0.1786 0.3203 0.078 Uiso 0.465(9) 1 calc PR A 1
C64A C 0.2470(3) 0.164(2) 0.3088(7) 0.054(4) Uani 0.465(9) 1 d PDU A 1
H64A H 0.2524 0.1352 0.3444 0.064 Uiso 0.465(9) 1 calc PR A 1
C65A C 0.2137(3) 0.1824(17) 0.2742(6) 0.039(3) Uani 0.465(9) 1 d PDU A 1
H65A H 0.1968 0.1678 0.2862 0.046 Uiso 0.465(9) 1 calc PR A 1
C60B C 0.2045(5) 0.2295(15) 0.2258(8) 0.0299(16) Uani 0.535(9) 1 d PDU A 2
C61B C 0.2275(3) 0.3206(17) 0.2498(6) 0.049(3) Uani 0.535(9) 1 d PDU A 2
H61B H 0.2210 0.4026 0.2419 0.059 Uiso 0.535(9) 1 calc PR A 2
C62B C 0.2602(4) 0.291(2) 0.2859(6) 0.065(4) Uani 0.535(9) 1 d PDU A 2
H62B H 0.2768 0.3515 0.3019 0.078 Uiso 0.535(9) 1 calc PR A 2
C63B C 0.2678(6) 0.1701(19) 0.2975(9) 0.065(3) Uani 0.535(9) 1 d PDU A 2
H63B H 0.2892 0.1503 0.3257 0.078 Uiso 0.535(9) 1 calc PR A 2
C64B C 0.2466(3) 0.077(2) 0.2709(7) 0.066(4) Uani 0.535(9) 1 d PDU A 2
H64B H 0.2536 -0.0049 0.2762 0.079 Uiso 0.535(9) 1 calc PR A 2
C65B C 0.2144(3) 0.1107(16) 0.2361(7) 0.049(3) Uani 0.535(9) 1 d PDU A 2
H65B H 0.1983 0.0495 0.2183 0.058 Uiso 0.535(9) 1 calc PR A 2
C70 C 0.06403(15) 0.2373(5) 0.1410(2) 0.0185(11) Uani 1 1 d . . .
C71 C 0.07289(17) 0.3567(6) 0.1556(3) 0.0264(14) Uani 1 1 d . . .
H71 H 0.0958 0.3792 0.1736 0.032 Uiso 1 1 calc R . .
C72 C 0.04780(18) 0.4431(6) 0.1436(3) 0.0320(15) Uani 1 1 d . . .
H72 H 0.0539 0.5250 0.1527 0.038 Uiso 1 1 calc R . .
C73 C 0.01424(18) 0.4117(6) 0.1186(3) 0.0290(14) Uani 1 1 d . . .
H73 H -0.0026 0.4713 0.1110 0.035 Uiso 1 1 calc R . .
C74 C 0.00547(16) 0.2925(6) 0.1048(3) 0.0244(13) Uani 1 1 d . . .
H74 H -0.0175 0.2703 0.0877 0.029 Uiso 1 1 calc R . .
C75 C 0.03016(16) 0.2049(6) 0.1159(3) 0.0216(12) Uani 1 1 d . . .
H75 H 0.0240 0.1232 0.1064 0.026 Uiso 1 1 calc R . .
C80 C 0.08433(15) 0.0034(5) 0.1850(2) 0.0186(11) Uani 1 1 d . . .
C81 C 0.08003(19) 0.0350(6) 0.2307(3) 0.0295(15) Uani 1 1 d . . .
H81 H 0.0820 0.1170 0.2417 0.035 Uiso 1 1 calc R . .
C82 C 0.0728(2) -0.0521(7) 0.2605(3) 0.0331(16) Uani 1 1 d . . .
H82 H 0.0700 -0.0301 0.2919 0.040 Uiso 1 1 calc R . .
C83 C 0.06979(18) -0.1705(7) 0.2443(3) 0.0295(15) Uani 1 1 d . . .
H83 H 0.0647 -0.2301 0.2645 0.035 Uiso 1 1 calc R . .
C84 C 0.0741(2) -0.2042(6) 0.1993(3) 0.0341(16) Uani 1 1 d . . .
H84 H 0.0718 -0.2863 0.1885 0.041 Uiso 1 1 calc R . .
C85 C 0.08177(17) -0.1165(5) 0.1693(3) 0.0238(13) Uani 1 1 d . . .
H85 H 0.0852 -0.1392 0.1387 0.029 Uiso 1 1 calc R . .
C2S C 0.0474(3) 0.3567(10) 0.2620(5) 0.065(3) Uani 1 1 d . . .
H2S1 H 0.0692 0.3383 0.2617 0.078 Uiso 1 1 calc R . .
H2S2 H 0.0297 0.3486 0.2243 0.078 Uiso 1 1 calc R . .
C3S C 0.2088(3) 0.2869(12) 0.5175(4) 0.069(3) Uani 1 1 d . . .
H3S1 H 0.2083 0.1986 0.5120 0.083 Uiso 1 1 calc R . .
H3S2 H 0.2014 0.3257 0.4815 0.083 Uiso 1 1 calc R . .
C1S C 0.2640(6) 0.289(2) 0.1500(10) 0.081(6) Uani 0.583(6) 1 d PU B 1
H1S1 H 0.2677 0.2249 0.1283 0.097 Uiso 0.583(6) 1 calc PR B 1
H1S2 H 0.2581 0.2503 0.1772 0.097 Uiso 0.583(6) 1 calc PR B 1
Cl1S Cl 0.23120(14) 0.3739(4) 0.1085(2) 0.0708(16) Uani 0.583(6) 1 d PU B 1
Cl2S Cl 0.30130(16) 0.3687(6) 0.1841(4) 0.112(3) Uani 0.583(6) 1 d PU B 1
C1B C 0.2938(8) 0.448(2) 0.1490(9) 0.058(6) Uani 0.417(6) 1 d PU B 2
H1B1 H 0.2803 0.5088 0.1575 0.070 Uiso 0.417(6) 1 calc PR B 2
H1B2 H 0.3023 0.4873 0.1249 0.070 Uiso 0.417(6) 1 calc PR B 2
Cl1B Cl 0.2694(2) 0.3334(8) 0.1166(3) 0.085(3) Uani 0.417(6) 1 d PU B 2
Cl2B Cl 0.3293(2) 0.4032(6) 0.2118(3) 0.074(3) Uani 0.417(6) 1 d PU B 2

loop_
_atom_site_aniso_label
_atom_site_aniso_U_11
_atom_site_aniso_U_22
_atom_site_aniso_U_33
_atom_site_aniso_U_23
_atom_site_aniso_U_13
_atom_site_aniso_U_12
Au1 0.02417(12) 0.01594(11) 0.02223(12) -0.00059(8) 0.01428(9) -0.00272(8)
Pt1 0.02031(11) 0.01085(10) 0.01967(11) 0.00068(8) 0.01155(9) -0.00039(8)
P1 0.0233(7) 0.0148(7) 0.0228(8) -0.0024(6) 0.0140(6) -0.0022(6)
P2 0.0226(7) 0.0181(7) 0.0248(8) -0.0021(6) 0.0148(6) -0.0020(6)
P4 0.0216(7) 0.0108(6) 0.0198(7) 0.0005(5) 0.0116(6) -0.0010(5)
P5 0.0700(17) 0.0596(16) 0.0420(13) -0.0068(12) 0.0319(13) -0.0165(13)
Cl1 0.0289(7) 0.0162(7) 0.0282(8) 0.0045(6) 0.0143(6) 0.0053(6)
Cl3S 0.210(6) 0.075(2) 0.081(3) -0.013(2) 0.042(3) 0.047(3)
Cl4S 0.100(3) 0.119(3) 0.0662(19) 0.039(2) 0.0366(19) 0.008(2)
Cl5S 0.0750(17) 0.0585(15) 0.0508(14) -0.0033(12) 0.0203(13) -0.0046(13)
Cl6S 0.077(2) 0.0589(17) 0.090(2) -0.0125(16) 0.0237(17) -0.0111(15)
F1 0.084(4) 0.048(3) 0.055(3) 0.006(3) 0.030(3) 0.004(3)
F2 0.133(7) 0.092(6) 0.100(6) -0.003(5) 0.072(6) 0.010(5)
F3 0.242(13) 0.093(7) 0.080(6) 0.012(5) 0.081(8) -0.021(8)
F4 0.189(9) 0.056(4) 0.062(4) -0.020(3) 0.063(5) 0.003(5)
F5 0.222(11) 0.057(4) 0.096(6) -0.025(4) 0.113(7) -0.048(6)
F6 0.101(6) 0.137(8) 0.129(7) 0.056(6) 0.078(6) 0.007(6)
C1 0.025(3) 0.018(3) 0.033(3) -0.009(3) 0.019(3) -0.007(2)
C2 0.021(3) 0.016(3) 0.018(3) 0.002(2) 0.009(2) 0.000(2)
C3 0.019(3) 0.018(3) 0.017(3) 0.002(2) 0.011(2) 0.000(2)
C4 0.023(3) 0.018(3) 0.021(3) 0.002(2) 0.011(2) -0.002(2)
C5 0.029(3) 0.020(3) 0.031(3) 0.005(3) 0.017(3) 0.003(3)
C6 0.023(3) 0.031(4) 0.039(4) 0.012(3) 0.014(3) 0.006(3)
C7 0.022(3) 0.034(4) 0.028(3) -0.002(3) 0.011(3) -0.006(3)
C8 0.026(3) 0.014(3) 0.029(3) 0.000(2) 0.018(3) -0.005(2)
C10 0.025(3) 0.028(3) 0.022(3) 0.001(3) 0.015(3) 0.000(3)
C11 0.024(3) 0.030(3) 0.030(3) 0.003(3) 0.017(3) 0.000(3)
C12 0.039(4) 0.035(4) 0.038(4) 0.012(3) 0.024(3) 0.007(3)
C13 0.038(4) 0.055(5) 0.025(4) 0.011(3) 0.016(3) 0.008(4)
C14 0.034(4) 0.060(5) 0.021(3) -0.006(3) 0.009(3) -0.001(4)
C15 0.036(4) 0.032(4) 0.026(3) -0.003(3) 0.017(3) -0.006(3)
C20 0.022(3) 0.021(3) 0.029(3) -0.002(2) 0.013(3) -0.001(2)
C21 0.036(4) 0.024(3) 0.044(4) -0.012(3) 0.026(3) -0.009(3)
C22 0.036(4) 0.026(4) 0.057(5) -0.019(3) 0.025(4) -0.004(3)
C23 0.033(4) 0.018(3) 0.055(5) -0.005(3) 0.019(4) -0.001(3)
C24 0.038(4) 0.022(3) 0.040(4) -0.002(3) 0.016(3) -0.011(3)
C25 0.027(3) 0.017(3) 0.027(3) -0.002(2) 0.011(3) -0.003(2)
C30 0.027(3) 0.026(3) 0.026(3) 0.000(3) 0.017(3) -0.004(3)
C31 0.026(3) 0.029(3) 0.033(4) 0.001(3) 0.017(3) 0.001(3)
C32 0.037(4) 0.032(4) 0.048(5) 0.006(3) 0.024(4) 0.005(3)
C33 0.033(4) 0.046(5) 0.039(4) 0.014(4) 0.018(3) 0.001(3)
C34 0.040(4) 0.051(5) 0.028(4) -0.003(3) 0.018(3) -0.012(4)
C35 0.037(4) 0.042(4) 0.031(4) -0.004(3) 0.020(3) -0.011(3)
C40 0.022(3) 0.024(3) 0.034(4) -0.003(3) 0.016(3) 0.000(2)
C41 0.029(3) 0.034(4) 0.042(4) 0.000(3) 0.020(3) 0.002(3)
C42 0.031(4) 0.043(5) 0.055(5) 0.004(4) 0.025(4) 0.001(3)
C43 0.026(4) 0.037(4) 0.060(5) -0.004(4) 0.018(4) 0.000(3)
C44 0.031(4) 0.046(5) 0.041(4) 0.006(4) 0.012(3) 0.003(3)
C45 0.025(3) 0.042(4) 0.039(4) 0.006(3) 0.018(3) 0.002(3)
C50 0.020(3) 0.018(3) 0.024(3) 0.002(2) 0.012(2) -0.003(2)
C51 0.039(4) 0.025(3) 0.028(3) -0.001(3) 0.018(3) -0.007(3)
C52 0.061(5) 0.029(4) 0.052(5) -0.007(4) 0.038(5) -0.006(4)
C53 0.048(4) 0.015(3) 0.056(5) -0.005(3) 0.033(4) -0.003(3)
C54 0.032(4) 0.023(3) 0.042(4) 0.008(3) 0.015(3) 0.002(3)
C55 0.022(3) 0.025(3) 0.021(3) 0.000(2) 0.007(2) -0.004(2)
P3 0.0188(7) 0.0159(7) 0.0179(7) 0.0022(5) 0.0089(6) -0.0011(5)
C60A 0.020(3) 0.045(4) 0.027(3) 0.011(3) 0.012(2) 0.007(3)
C61A 0.025(5) 0.064(8) 0.039(6) 0.016(6) 0.014(4) 0.002(6)
C62A 0.025(5) 0.103(10) 0.049(7) 0.019(8) 0.013(5) 0.003(7)
C63A 0.026(4) 0.120(7) 0.048(4) 0.024(5) 0.014(4) 0.016(4)
C64A 0.027(6) 0.084(9) 0.039(7) 0.028(7) 0.004(5) 0.005(7)
C65A 0.024(5) 0.054(8) 0.034(6) 0.017(6) 0.008(5) -0.001(6)
C60B 0.020(3) 0.045(4) 0.027(3) 0.011(3) 0.012(2) 0.007(3)
C61B 0.022(5) 0.072(7) 0.047(7) -0.024(6) 0.010(5) 0.005(5)
C62B 0.026(5) 0.114(8) 0.050(7) -0.025(7) 0.012(5) 0.009(6)
C63B 0.026(4) 0.120(7) 0.048(4) 0.024(5) 0.014(4) 0.016(4)
C64B 0.031(6) 0.098(8) 0.066(8) 0.039(7) 0.020(6) 0.022(6)
C65B 0.030(5) 0.061(6) 0.055(7) 0.030(6) 0.019(5) 0.016(5)
C70 0.021(3) 0.016(3) 0.022(3) 0.002(2) 0.012(2) 0.001(2)
C71 0.024(3) 0.021(3) 0.035(4) -0.005(3) 0.013(3) -0.004(3)
C72 0.033(4) 0.015(3) 0.045(4) -0.006(3) 0.015(3) 0.000(3)
C73 0.028(3) 0.025(3) 0.033(4) 0.005(3) 0.013(3) 0.008(3)
C74 0.022(3) 0.025(3) 0.028(3) 0.001(3) 0.012(3) 0.000(3)
C75 0.025(3) 0.018(3) 0.025(3) -0.001(2) 0.013(3) -0.001(2)
C80 0.024(3) 0.015(3) 0.022(3) 0.003(2) 0.015(2) -0.005(2)
C81 0.043(4) 0.022(3) 0.034(4) -0.001(3) 0.026(3) -0.007(3)
C82 0.042(4) 0.035(4) 0.032(4) 0.003(3) 0.026(3) -0.002(3)
C83 0.033(3) 0.028(3) 0.032(4) 0.011(3) 0.017(3) -0.003(3)
C84 0.045(4) 0.017(3) 0.043(4) 0.001(3) 0.021(4) -0.007(3)
C85 0.035(3) 0.013(3) 0.024(3) 0.001(2) 0.013(3) -0.004(2)
C2S 0.092(8) 0.055(6) 0.063(7) 0.014(5) 0.049(6) 0.008(6)
C3S 0.063(7) 0.082(8) 0.049(6) -0.005(6) 0.011(5) -0.020(6)
C1S 0.085(11) 0.068(13) 0.078(14) -0.016(10) 0.024(10) -0.002(8)
Cl1S 0.078(3) 0.049(3) 0.067(3) -0.013(2) 0.014(2) -0.011(2)
Cl2S 0.062(3) 0.063(4) 0.191(8) -0.035(5) 0.035(4) 0.010(3)
C1B 0.105(17) 0.031(10) 0.037(10) 0.005(7) 0.030(8) 0.011(9)
Cl1B 0.134(7) 0.090(5) 0.046(3) -0.014(3) 0.052(4) -0.056(5)
Cl2B 0.109(6) 0.049(4) 0.048(3) -0.003(3) 0.020(3) 0.034(4)

loop_
_atom_type_symbol
_atom_type_description
_atom_type_scat_dispersion_real
_atom_type_scat_dispersion_imag
_atom_type_scat_source
C C 0.0033 0.0016 'International Tables Vol C Tables 4.2.6.8 and 6.1.1.4'
H H 0.0000 0.0000 'International Tables Vol C Tables 4.2.6.8 and 6.1.1.4'
F F 0.0171 0.0103 'International Tables Vol C Tables 4.2.6.8 and 6.1.1.4'
P P 0.1023 0.0942 'International Tables Vol C Tables 4.2.6.8 and 6.1.1.4'
Cl Cl 0.1484 0.1585 'International Tables Vol C Tables 4.2.6.8 and 6.1.1.4'
Pt Pt -1.7033 8.3905 'International Tables Vol C Tables 4.2.6.8 and 6.1.1.4'
Au Au -2.0133 8.8022 'International Tables Vol C Tables 4.2.6.8 and 6.1.1.4'

loop_
_geom_angle_atom_site_label_1
_geom_angle_atom_site_label_2
_geom_angle_atom_site_label_3
_geom_angle
P3 Au1 P2 166.36(6)
P3 Au1 Pt1 92.37(4)
P2 Au1 Pt1 94.41(4)
C3 Pt1 P4 91.57(17)
C3 Pt1 P1 89.84(17)
P4 Pt1 P1 177.42(5)
C3 Pt1 Cl1 178.70(19)
P4 Pt1 Cl1 89.11(5)
P1 Pt1 Cl1 89.43(6)
C3 Pt1 Au1 108.13(17)
P4 Pt1 Au1 92.07(4)
P1 Pt1 Au1 89.54(4)
Cl1 Pt1 Au1 72.93(4)
C20 P1 C10 106.3(3)
C20 P1 C1 100.1(3)
C10 P1 C1 106.8(3)
C20 P1 Pt1 112.4(2)
C10 P1 Pt1 116.7(2)
C1 P1 Pt1 113.1(2)
C30 P2 C40 107.4(3)
C30 P2 C1 109.1(3)
C40 P2 C1 103.1(3)
C30 P2 Au1 116.9(2)
C40 P2 Au1 109.0(2)
C1 P2 Au1 110.5(2)
C70 P4 C80 102.0(3)
C70 P4 C2 108.1(3)
C80 P4 C2 101.7(3)
C70 P4 Pt1 116.9(2)
C80 P4 Pt1 114.8(2)
C2 P4 Pt1 111.8(2)
F6 P5 F5 166.4(6)
F6 P5 F4 91.7(6)
F5 P5 F4 99.4(5)
F6 P5 F1 92.1(4)
F5 P5 F1 94.9(5)
F4 P5 F1 94.1(4)
F6 P5 F3 91.8(6)
F5 P5 F3 80.8(6)
F4 P5 F3 88.0(5)
F1 P5 F3 175.5(5)
F6 P5 F2 82.4(5)
F5 P5 F2 85.8(4)
F4 P5 F2 171.9(6)
F1 P5 F2 91.7(4)
F3 P5 F2 86.6(5)
P1 C1 P2 116.6(3)
P3 C2 P4 118.4(3)
C4 C3 C8 117.7(6)
C4 C3 Pt1 122.8(5)
C8 C3 Pt1 119.5(4)
C3 C4 C5 121.4(6)
C6 C5 C4 119.7(6)
C7 C6 C5 119.6(6)
C6 C7 C8 121.4(6)
C7 C8 C3 120.3(6)
C15 C10 C11 119.3(6)
C15 C10 P1 122.6(5)
C11 C10 P1 117.8(5)
C12 C11 C10 120.3(7)
C13 C12 C11 120.1(7)
C12 C13 C14 120.2(7)
C15 C14 C13 120.0(7)
C10 C15 C14 120.1(7)
C21 C20 C25 119.4(6)
C21 C20 P1 120.6(5)
C25 C20 P1 119.9(5)
C20 C21 C22 119.8(7)
C23 C22 C21 120.2(7)
C24 C23 C22 120.4(7)
C23 C24 C25 120.2(7)
C24 C25 C20 120.0(7)
C35 C30 C31 119.2(7)
C35 C30 P2 123.1(6)
C31 C30 P2 117.7(5)
C32 C31 C30 121.0(7)
C31 C32 C33 119.9(8)
C34 C33 C32 119.8(7)
C35 C34 C33 119.8(7)
C30 C35 C34 120.3(8)
C41 C40 C45 119.5(6)
C41 C40 P2 122.7(6)
C45 C40 P2 117.8(5)
C40 C41 C42 119.9(7)
C43 C42 C41 120.4(7)
C42 C43 C44 120.1(7)
C45 C44 C43 119.9(8)
C44 C45 C40 120.3(7)
C55 C50 C51 120.0(6)
C55 C50 P3 120.1(5)
C51 C50 P3 119.9(5)
C52 C51 C50 119.3(7)
C53 C52 C51 121.0(8)
C52 C53 C54 119.9(7)
C53 C54 C55 119.6(7)
C50 C55 C54 120.3(6)
C50 P3 C60B 104.0(6)
C50 P3 C60A 107.3(7)
C50 P3 C2 107.8(3)
C60B P3 C2 103.5(5)
C60A P3 C2 104.6(6)
C50 P3 Au1 117.1(2)
C60B P3 Au1 109.6(5)
C60A P3 Au1 105.6(6)
C2 P3 Au1 113.5(2)
C65A C60A C61A 118(2)
C65A C60A P3 123.2(14)
C61A C60A P3 118.6(13)
C62A C61A C60A 120.3(18)
C61A C62A C63A 121.9(19)
C64A C63A C62A 116(2)
C63A C64A C65A 123.5(18)
C60A C65A C64A 119.6(17)
C65B C60B C61B 120(2)
C65B C60B P3 117.6(13)
C61B C60B P3 122.1(13)
C60B C61B C62B 119.2(19)
C63B C62B C61B 117.8(19)
C64B C63B C62B 124(2)
C63B C64B C65B 115(2)
C64B C65B C60B 122.8(19)
C71 C70 C75 119.7(6)
C71 C70 P4 123.0(5)
C75 C70 P4 117.1(5)
C70 C71 C72 119.4(6)
C73 C72 C71 121.2(6)
C72 C73 C74 119.3(6)
C73 C74 C75 120.5(6)
C74 C75 C70 119.9(6)
C85 C80 C81 119.6(6)
C85 C80 P4 121.1(5)
C81 C80 P4 119.2(5)
C82 C81 C80 120.6(6)
C83 C82 C81 119.4(7)
C82 C83 C84 121.0(6)
C83 C84 C85 119.8(7)
C80 C85 C84 119.4(6)
Cl3S C2S Cl4S 114.4(6)
Cl6S C3S Cl5S 113.0(6)
Cl1S C1S Cl2S 114.7(14)
Cl1B C1B Cl2B 112.7(13)

loop_
_geom_bond_atom_site_label_1
_geom_bond_atom_site_label_2
_geom_bond_distance
Au1 P3 2.3027(16)
Au1 P2 2.3032(16)
Au1 Pt1 2.9646(3)
Pt1 C3 2.016(6)
Pt1 P4 2.3078(15)
Pt1 P1 2.3127(16)
Pt1 Cl1 2.4362(15)
P1 C20 1.823(7)
P1 C10 1.828(7)
P1 C1 1.838(6)
P2 C30 1.800(7)
P2 C40 1.816(7)
P2 C1 1.839(6)
P4 C70 1.821(6)
P4 C80 1.831(6)
P4 C2 1.840(6)
P5 F6 1.516(8)
P5 F5 1.517(9)
P5 F4 1.536(7)
P5 F1 1.568(7)
P5 F3 1.589(11)
P5 F2 1.644(9)
Cl3S C2S 1.720(12)
Cl4S C2S 1.746(11)
Cl5S C3S 1.766(13)
Cl6S C3S 1.728(11)
C2 P3 1.829(6)
C3 C4 1.398(8)
C3 C8 1.405(8)
C4 C5 1.401(9)
C5 C6 1.383(10)
C6 C7 1.372(10)
C7 C8 1.390(9)
C10 C15 1.385(10)
C10 C11 1.399(10)
C11 C12 1.378(10)
C12 C13 1.375(12)
C13 C14 1.388(13)
C14 C15 1.386(11)
C20 C21 1.393(9)
C20 C25 1.399(9)
C21 C22 1.393(10)
C22 C23 1.389(12)
C23 C24 1.366(11)
C24 C25 1.397(9)
C30 C35 1.390(10)
C30 C31 1.407(10)
C31 C32 1.370(10)
C32 C33 1.401(12)
C33 C34 1.400(12)
C34 C35 1.395(11)
C40 C41 1.390(10)
C40 C45 1.398(10)
C41 C42 1.391(10)
C42 C43 1.383(12)
C43 C44 1.389(12)
C44 C45 1.386(10)
C50 C55 1.385(9)
C50 C51 1.394(9)
C50 P3 1.808(6)
C51 C52 1.391(11)
C52 C53 1.378(12)
C53 C54 1.390(11)
C54 C55 1.397(10)
P3 C60B 1.82(2)
P3 C60A 1.82(2)
C60A C65A 1.373(14)
C60A C61A 1.388(14)
C61A C62A 1.382(13)
C62A C63A 1.383(14)
C63A C64A 1.368(14)
C64A C65A 1.378(13)
C60B C65B 1.379(14)
C60B C61B 1.382(14)
C61B C62B 1.393(13)
C62B C63B 1.386(14)
C63B C64B 1.374(14)
C64B C65B 1.377(12)
C70 C71 1.390(9)
C70 C75 1.397(9)
C71 C72 1.394(9)
C72 C73 1.382(10)
C73 C74 1.384(10)
C74 C75 1.395(9)
C80 C85 1.387(8)
C80 C81 1.392(9)
C81 C82 1.389(9)
C82 C83 1.375(11)
C83 C84 1.378(11)
C84 C85 1.407(9)
C1S Cl1S 1.68(2)
C1S Cl2S 1.74(2)
C1B Cl1B 1.66(3)
C1B Cl2B 1.82(3)

loop_
_geom_torsion_atom_site_label_1
_geom_torsion_atom_site_label_2
_geom_torsion_atom_site_label_3
_geom_torsion_atom_site_label_4
_geom_torsion
P4 Pt1 Au1 P3 5.60(5)
P1 Pt1 Au1 P2 -4.23(6)
